data_7011172
loop_
_publ_author_name
'Yingjun Zhao'
'Maochun Hong'
'Daofeng Sun'
'Rong Cao'

_publ_section_title
;
 A novel coordination polymer containing puckered rhombus grids
;
_journal_issue 7
_journal_name_full 'J. Chem. Soc., Dalton Trans.'
_journal_page_first 1354
_journal_page_last 1357
_journal_paper_doi 10.1039/b108449f
_journal_year 2002
_chemical_formula_sum 'C26 H20 N2 Ni O4 S2'
_chemical_formula_weight 547.27
_chemical_name_systematic
; 
? 
;
_space_group_IT_number 2
_symmetry_cell_setting triclinic
_symmetry_space_group_name_Hall '-P 1'
_symmetry_space_group_name_H-M 'P -1'
_atom_sites_solution_hydrogens geom
_atom_sites_solution_primary direct
_atom_sites_solution_secondary difmap
_audit_creation_method SHELXL-97
_cell_angle_alpha 63.3730(10)
_cell_angle_beta 82.0080(10)
_cell_angle_gamma 80.1420(10)
_cell_formula_units_Z 2
_cell_length_a 11.0854(3)
_cell_length_b 11.1224(3)
_cell_length_c 11.720
_cell_measurement_reflns_used 40
_cell_measurement_temperature 293(2)
_cell_measurement_theta_max 25.06
_cell_measurement_theta_min 1.87
_cell_volume 1269.52(5)
_computing_structure_refinement 'SHELXL-97 (Sheldrick, 1997)'
_computing_structure_solution 'SHELXS-97 (Sheldrick, 1990)'
_diffrn_ambient_temperature 293(2)
_diffrn_measured_fraction_theta_full 0.988
_diffrn_measured_fraction_theta_max 0.988
_diffrn_radiation_monochromator graphite
_diffrn_radiation_source 'fine-focus sealed tube'
_diffrn_radiation_type MoK\a
_diffrn_radiation_wavelength 0.71073
_diffrn_reflns_av_R_equivalents 0.0362
_diffrn_reflns_av_sigmaI/netI 0.0846
_diffrn_reflns_limit_h_max 13
_diffrn_reflns_limit_h_min -13
_diffrn_reflns_limit_k_max 8
_diffrn_reflns_limit_k_min -13
_diffrn_reflns_limit_l_max 10
_diffrn_reflns_limit_l_min -13
_diffrn_reflns_number 6634
_diffrn_reflns_theta_full 25.06
_diffrn_reflns_theta_max 25.06
_diffrn_reflns_theta_min 1.87
_exptl_absorpt_coefficient_mu 0.963
_exptl_absorpt_correction_T_max 1.0000
_exptl_absorpt_correction_T_min .5348
_exptl_absorpt_correction_type empirical
_exptl_absorpt_process_details 'SADABS (Sheldrick, 1996)'
_exptl_crystal_colour green
_exptl_crystal_density_diffrn 1.432
_exptl_crystal_density_method 'not measured'
_exptl_crystal_description sheet
_exptl_crystal_F_000 564
_exptl_crystal_size_max .24
_exptl_crystal_size_mid .20
_exptl_crystal_size_min .13
_refine_diff_density_max 1.074
_refine_diff_density_min -0.493
_refine_diff_density_rms 0.107
_refine_ls_extinction_method none
_refine_ls_goodness_of_fit_ref 1.051
_refine_ls_hydrogen_treatment mixed
_refine_ls_matrix_type full
_refine_ls_number_parameters 316
_refine_ls_number_reflns 4446
_refine_ls_number_restraints 0
_refine_ls_restrained_S_all 1.051
_refine_ls_R_factor_all 0.1130
_refine_ls_R_factor_gt 0.0714
_refine_ls_shift/su_max 0.000
_refine_ls_shift/su_mean 0.000
_refine_ls_structure_factor_coef Fsqd
_refine_ls_weighting_details 'calc w=1/[\s^2^(Fo^2^)+(0.0923P)^2^+2.7906P] where P=(Fo^2^+2Fc^2^)/3'
_refine_ls_weighting_scheme calc
_refine_ls_wR_factor_gt 0.1831
_refine_ls_wR_factor_ref 0.2118
_reflns_number_gt 2934
_reflns_number_total 4446
_reflns_threshold_expression >2sigma(I)
_cod_data_source_file b108449f.txt
_cod_data_source_block z
_cod_depositor_comments
;
The following automatic conversions were performed:
'_symmetry_cell_setting' value 'Triclinic' changed to 'triclinic'
according to '/home/saulius/struct/CIF-dictionaries/cif_core.dic'
dictionary named 'cif_core.dic' version 2.4.1 from 2010-06-29.

Automatic conversion script
Id: cif_fix_enum 1527 2010-12-29 10:47:43Z saulius 
;
_cod_original_cell_volume 1269.56(5)
_cod_original_sg_symbol_H-M P-1
_cod_database_code 7011172

loop_
_symmetry_equiv_pos_as_xyz
'x, y, z'
'-x, -y, -z'

loop_
_atom_site_label
_atom_site_type_symbol
_atom_site_fract_x
_atom_site_fract_y
_atom_site_fract_z
_atom_site_U_iso_or_equiv
_atom_site_adp_type
_atom_site_occupancy
_atom_site_symmetry_multiplicity
_atom_site_calc_flag
_atom_site_refinement_flags
_atom_site_disorder_assembly
_atom_site_disorder_group
Ni Ni 0.20148(8) 0.27513(8) 0.16857(8) 0.0414(3) Uani 1 1 d . . .
S1 S 0.34950(18) 0.75163(19) 0.59983(17) 0.0537(5) Uani 1 1 d . . .
O1 O 0.2969(4) 0.3488(4) 0.2595(4) 0.0442(11) Uani 1 1 d . . .
O2 O 0.1053(4) 0.4328(5) 0.2202(5) 0.0522(12) Uani 1 1 d . . .
N1 N 0.2506(5) 0.4138(5) 0.9870(5) 0.0418(13) Uani 1 1 d . . .
C1 C 0.2029(6) 0.4291(7) 0.2653(6) 0.0409(15) Uani 1 1 d . . .
C2 C 0.2101(6) 0.5193(6) 0.3276(6) 0.0408(15) Uani 1 1 d . . .
C3 C 0.3226(6) 0.5359(7) 0.3554(6) 0.0480(17) Uani 1 1 d . . .
H3A H 0.3944 0.4902 0.3353 0.058 Uiso 1 1 calc R . .
C4 C 0.3286(6) 0.6191(7) 0.4124(7) 0.0497(17) Uani 1 1 d . . .
H4A H 0.4047 0.6303 0.4287 0.060 Uiso 1 1 calc R . .
C5 C 0.2237(6) 0.6862(6) 0.4457(6) 0.0432(16) Uani 1 1 d . . .
C6 C 0.1130(7) 0.6655(8) 0.4230(8) 0.066(2) Uani 1 1 d . . .
H6A H 0.0410 0.7061 0.4488 0.079 Uiso 1 1 calc R . .
C7 C 0.1059(7) 0.5848(9) 0.3619(8) 0.065(2) Uani 1 1 d . . .
H7A H 0.0297 0.5754 0.3444 0.078 Uiso 1 1 calc R . .
C8 C 0.2274(7) 0.7868(7) 0.4990(7) 0.0514(18) Uani 1 1 d . . .
H8A H 0.1500 0.7925 0.5474 0.062 Uiso 1 1 calc R . .
H8B H 0.2332 0.8752 0.4276 0.062 Uiso 1 1 calc R . .
C9 C 0.3060(6) 0.6171(7) 0.7456(6) 0.0442(16) Uani 1 1 d . . .
C10 C 0.3922(6) 0.5557(7) 0.8364(6) 0.0488(17) Uani 1 1 d . . .
H10A H 0.4706 0.5820 0.8177 0.059 Uiso 1 1 calc R . .
C11 C 0.3611(6) 0.4557(7) 0.9541(6) 0.0482(17) Uani 1 1 d . . .
H11A H 0.4202 0.4152 1.0138 0.058 Uiso 1 1 calc R . .
C12 C 0.1682(6) 0.4706(7) 0.8984(6) 0.0478(17) Uani 1 1 d . . .
H12A H 0.0913 0.4405 0.9193 0.057 Uiso 1 1 calc R . .
C13 C 0.1917(6) 0.5722(7) 0.7770(6) 0.0486(17) Uani 1 1 d . . .
H13A H 0.1319 0.6093 0.7181 0.058 Uiso 1 1 calc R . .
S2 S 0.61545(17) -0.24969(19) 0.2276(2) 0.0565(5) Uani 1 1 d . . .
N2 N 0.3361(5) 0.1171(6) 0.1815(5) 0.0459(13) Uani 1 1 d . . .
O3 O 1.0724(4) 0.2024(5) 0.1138(4) 0.0500(12) Uani 1 1 d . . .
O4 O 1.0890(4) 0.1320(5) 0.3189(4) 0.0533(12) Uani 1 1 d . . .
C21 C 1.0429(6) 0.1265(7) 0.2295(6) 0.0434(15) Uani 1 1 d . . .
C22 C 0.9553(6) 0.0257(7) 0.2602(6) 0.0475(17) Uani 1 1 d . . .
C23 C 0.8978(6) -0.0339(6) 0.3796(6) 0.0400(15) Uani 1 1 d . . .
H23A H 0.9119 -0.0110 0.4434 0.048 Uiso 1 1 calc R . .
C24 C 0.8179(6) -0.1292(7) 0.4061(6) 0.0452(16) Uani 1 1 d . . .
H24A H 0.7777 -0.1678 0.4870 0.054 Uiso 1 1 calc R . .
C25 C 0.7981(6) -0.1665(7) 0.3134(7) 0.0477(17) Uani 1 1 d . . .
C26 C 0.8578(8) -0.1096(9) 0.1952(8) 0.069(2) Uani 1 1 d . . .
H26A H 0.8459 -0.1351 0.1325 0.083 Uiso 1 1 calc R . .
C27 C 0.9359(8) -0.0141(9) 0.1680(8) 0.071(2) Uani 1 1 d . . .
H27A H 0.9759 0.0240 0.0870 0.086 Uiso 1 1 calc R . .
C28 C 0.7152(7) -0.2737(7) 0.3485(8) 0.0566(19) Uani 1 1 d . . .
H28A H 0.6643 -0.2797 0.4247 0.068 Uiso 1 1 calc R . .
H28B H 0.7661 -0.3601 0.3705 0.068 Uiso 1 1 calc R . .
C29 C 0.5113(6) -0.1083(7) 0.2156(6) 0.0450(16) Uani 1 1 d . . .
C30 C 0.4156(7) -0.0727(8) 0.1389(7) 0.0562(19) Uani 1 1 d . . .
H30A H 0.4079 -0.1245 0.0969 0.067 Uiso 1 1 calc R . .
C31 C 0.3318(7) 0.0376(8) 0.1236(7) 0.0552(19) Uani 1 1 d . . .
H31A H 0.2686 0.0588 0.0706 0.066 Uiso 1 1 calc R . .
C32 C 0.4260(6) 0.0812(7) 0.2586(7) 0.0509(18) Uani 1 1 d . . .
H32A H 0.4303 0.1334 0.3013 0.061 Uiso 1 1 calc R . .
C33 C 0.5133(6) -0.0293(7) 0.2789(7) 0.0498(17) Uani 1 1 d . . .
H33A H 0.5735 -0.0509 0.3352 0.060 Uiso 1 1 calc R . .

loop_
_atom_site_aniso_label
_atom_site_aniso_U_11
_atom_site_aniso_U_22
_atom_site_aniso_U_33
_atom_site_aniso_U_23
_atom_site_aniso_U_13
_atom_site_aniso_U_12
Ni 0.0448(5) 0.0391(5) 0.0443(5) -0.0197(4) -0.0057(4) -0.0090(4)
S1 0.0692(12) 0.0435(10) 0.0523(11) -0.0206(9) 0.0005(9) -0.0210(9)
O1 0.043(3) 0.041(3) 0.056(3) -0.028(2) -0.008(2) -0.002(2)
O2 0.045(3) 0.051(3) 0.069(3) -0.032(3) -0.014(2) -0.001(2)
N1 0.040(3) 0.040(3) 0.045(3) -0.017(3) -0.004(2) -0.008(2)
C1 0.039(4) 0.039(4) 0.047(4) -0.021(3) 0.000(3) -0.009(3)
C2 0.044(4) 0.031(3) 0.045(4) -0.015(3) -0.001(3) -0.004(3)
C3 0.042(4) 0.049(4) 0.060(4) -0.032(4) 0.006(3) -0.006(3)
C4 0.043(4) 0.051(4) 0.065(5) -0.035(4) 0.001(3) -0.007(3)
C5 0.055(4) 0.026(3) 0.046(4) -0.014(3) -0.003(3) -0.003(3)
C6 0.050(4) 0.056(5) 0.109(7) -0.056(5) -0.022(4) 0.018(4)
C7 0.044(4) 0.075(6) 0.099(6) -0.059(5) -0.021(4) 0.005(4)
C8 0.077(5) 0.029(3) 0.051(4) -0.020(3) -0.009(4) -0.004(3)
C9 0.055(4) 0.039(4) 0.047(4) -0.026(3) 0.003(3) -0.014(3)
C10 0.045(4) 0.055(5) 0.052(4) -0.027(4) -0.002(3) -0.014(3)
C11 0.046(4) 0.055(4) 0.047(4) -0.022(4) -0.009(3) -0.010(3)
C12 0.040(4) 0.050(4) 0.055(4) -0.022(4) -0.001(3) -0.012(3)
C13 0.049(4) 0.045(4) 0.048(4) -0.014(3) -0.009(3) -0.009(3)
S2 0.0507(11) 0.0432(10) 0.0886(14) -0.0386(10) -0.0076(10) -0.0076(8)
N2 0.047(3) 0.043(3) 0.053(3) -0.025(3) -0.011(3) -0.002(3)
O3 0.055(3) 0.054(3) 0.041(3) -0.016(2) -0.004(2) -0.020(2)
O4 0.068(3) 0.054(3) 0.044(3) -0.021(2) -0.002(2) -0.026(3)
C21 0.047(4) 0.045(4) 0.044(4) -0.023(3) -0.004(3) -0.010(3)
C22 0.045(4) 0.053(4) 0.047(4) -0.022(3) 0.000(3) -0.013(3)
C23 0.043(4) 0.039(4) 0.042(4) -0.021(3) -0.005(3) -0.003(3)
C24 0.046(4) 0.037(4) 0.044(4) -0.012(3) 0.004(3) -0.007(3)
C25 0.046(4) 0.045(4) 0.053(4) -0.021(3) -0.005(3) -0.007(3)
C26 0.082(6) 0.088(6) 0.064(5) -0.046(5) 0.005(4) -0.049(5)
C27 0.086(6) 0.100(7) 0.052(5) -0.048(5) 0.018(4) -0.051(5)
C28 0.054(4) 0.041(4) 0.077(5) -0.025(4) -0.012(4) -0.005(3)
C29 0.044(4) 0.042(4) 0.055(4) -0.024(3) -0.001(3) -0.011(3)
C30 0.067(5) 0.053(5) 0.070(5) -0.042(4) -0.014(4) -0.006(4)
C31 0.062(5) 0.058(5) 0.056(4) -0.031(4) -0.014(4) -0.009(4)
C32 0.054(4) 0.049(4) 0.067(5) -0.038(4) -0.015(4) -0.004(3)
C33 0.044(4) 0.051(4) 0.064(4) -0.032(4) -0.017(3) 0.000(3)

loop_
_atom_type_symbol
_atom_type_description
_atom_type_scat_dispersion_real
_atom_type_scat_dispersion_imag
_atom_type_scat_source
C C 0.0033 0.0016 'International Tables Vol C Tables 4.2.6.8 and 6.1.1.4'
H H 0.0000 0.0000 'International Tables Vol C Tables 4.2.6.8 and 6.1.1.4'
N N 0.0061 0.0033 'International Tables Vol C Tables 4.2.6.8 and 6.1.1.4'
O O 0.0106 0.0060 'International Tables Vol C Tables 4.2.6.8 and 6.1.1.4'
S S 0.1246 0.1234 'International Tables Vol C Tables 4.2.6.8 and 6.1.1.4'
Ni Ni 0.3393 1.1124 'International Tables Vol C Tables 4.2.6.8 and 6.1.1.4'

loop_
_geom_angle_atom_site_label_1
_geom_angle_atom_site_label_2
_geom_angle_atom_site_label_3
_geom_angle
_geom_angle_site_symmetry_1
_geom_angle_site_symmetry_3
_geom_angle_publ_flag
N1 Ni O3 95.57(19) 1_554 1_455 ?
N1 Ni N2 98.7(2) 1_554 . ?
O3 Ni N2 94.0(2) 1_455 . ?
N1 Ni O1 94.71(19) 1_554 . ?
O3 Ni O1 165.37(18) 1_455 . ?
N2 Ni O1 94.66(19) . . ?
N1 Ni O2 92.2(2) 1_554 . ?
O3 Ni O2 107.10(18) 1_455 . ?
N2 Ni O2 155.16(19) . . ?
O1 Ni O2 62.08(16) . . ?
N1 Ni O4 156.96(19) 1_554 1_455 ?
O3 Ni O4 62.30(17) 1_455 1_455 ?
N2 Ni O4 89.8(2) . 1_455 ?
O1 Ni O4 105.98(17) . 1_455 ?
O2 Ni O4 88.70(18) . 1_455 ?
N1 Ni C21 126.8(2) 1_554 1_455 ?
O3 Ni C21 31.35(18) 1_455 1_455 ?
N2 Ni C21 90.8(2) . 1_455 ?
O1 Ni C21 136.7(2) . 1_455 ?
O2 Ni C21 100.5(2) . 1_455 ?
O4 Ni C21 31.02(18) 1_455 1_455 ?
N1 Ni C1 94.2(2) 1_554 . ?
O3 Ni C1 137.2(2) 1_455 . ?
N2 Ni C1 125.4(2) . . ?
O1 Ni C1 31.21(18) . . ?
O2 Ni C1 30.87(18) . . ?
O4 Ni C1 98.29(19) 1_455 . ?
C21 Ni C1 121.8(2) 1_455 . ?
C9 S1 C8 104.4(3) . . ?
C1 O1 Ni 90.5(4) . . ?
C1 O2 Ni 86.7(4) . . ?
C11 N1 C12 117.4(6) . . ?
C11 N1 Ni 122.5(4) . 1_556 ?
C12 N1 Ni 120.0(4) . 1_556 ?
O2 C1 O1 120.7(6) . . ?
O2 C1 C2 120.5(6) . . ?
O1 C1 C2 118.8(6) . . ?
O2 C1 Ni 62.5(3) . . ?
O1 C1 Ni 58.3(3) . . ?
C2 C1 Ni 177.0(5) . . ?
C7 C2 C3 118.1(6) . . ?
C7 C2 C1 120.9(6) . . ?
C3 C2 C1 121.0(6) . . ?
C4 C3 C2 120.8(6) . . ?
C3 C4 C5 121.1(6) . . ?
C6 C5 C4 118.1(6) . . ?
C6 C5 C8 119.4(6) . . ?
C4 C5 C8 122.4(6) . . ?
C5 C6 C7 121.4(7) . . ?
C2 C7 C6 120.6(7) . . ?
C5 C8 S1 116.6(5) . . ?
C13 C9 C10 118.0(6) . . ?
C13 C9 S1 125.0(5) . . ?
C10 C9 S1 117.0(5) . . ?
C11 C10 C9 119.5(6) . . ?
N1 C11 C10 123.2(6) . . ?
N1 C12 C13 123.3(6) . . ?
C9 C13 C12 118.5(6) . . ?
C29 S2 C28 104.2(3) . . ?
C32 N2 C31 116.4(6) . . ?
C32 N2 Ni 120.6(4) . . ?
C31 N2 Ni 122.7(5) . . ?
C21 O3 Ni 90.9(4) . 1_655 ?
C21 O4 Ni 85.7(4) . 1_655 ?
O4 C21 O3 120.8(6) . . ?
O4 C21 C22 119.5(6) . . ?
O3 C21 C22 119.6(6) . . ?
O4 C21 Ni 63.3(3) . 1_655 ?
O3 C21 Ni 57.7(3) . 1_655 ?
C22 C21 Ni 173.4(5) . 1_655 ?
C23 C22 C27 118.7(6) . . ?
C23 C22 C21 121.4(6) . . ?
C27 C22 C21 119.8(6) . . ?
C22 C23 C24 120.2(6) . . ?
C25 C24 C23 120.6(6) . . ?
C26 C25 C24 119.2(6) . . ?
C26 C25 C28 122.2(7) . . ?
C24 C25 C28 118.5(6) . . ?
C25 C26 C27 120.4(7) . . ?
C26 C27 C22 120.9(7) . . ?
C25 C28 S2 116.6(5) . . ?
C30 C29 C33 115.9(6) . . ?
C30 C29 S2 117.7(5) . . ?
C33 C29 S2 126.3(5) . . ?
C31 C30 C29 120.9(6) . . ?
N2 C31 C30 123.1(7) . . ?
N2 C32 C33 123.4(6) . . ?
C32 C33 C29 120.1(6) . . ?

loop_
_geom_bond_atom_site_label_1
_geom_bond_atom_site_label_2
_geom_bond_distance
_geom_bond_site_symmetry_2
_geom_bond_publ_flag
Ni N1 2.056(5) 1_554 ?
Ni O3 2.057(4) 1_455 ?
Ni N2 2.065(5) . ?
Ni O1 2.078(4) . ?
Ni O2 2.170(5) . ?
Ni O4 2.179(4) 1_455 ?
Ni C21 2.433(7) 1_455 ?
Ni C1 2.443(6) . ?
S1 C9 1.766(7) . ?
S1 C8 1.798(7) . ?
O1 C1 1.266(7) . ?
O2 C1 1.256(7) . ?
N1 C11 1.331(8) . ?
N1 C12 1.337(8) . ?
N1 Ni 2.056(5) 1_556 ?
C1 C2 1.499(9) . ?
C2 C7 1.369(9) . ?
C2 C3 1.394(9) . ?
C3 C4 1.377(9) . ?
C4 C5 1.378(9) . ?
C5 C6 1.369(10) . ?
C5 C8 1.514(9) . ?
C6 C7 1.392(10) . ?
C9 C13 1.383(9) . ?
C9 C10 1.386(9) . ?
C10 C11 1.372(9) . ?
C12 C13 1.388(9) . ?
S2 C29 1.746(7) . ?
S2 C28 1.816(7) . ?
N2 C32 1.326(8) . ?
N2 C31 1.345(8) . ?
O3 C21 1.266(8) . ?
O3 Ni 2.057(4) 1_655 ?
O4 C21 1.257(7) . ?
O4 Ni 2.179(4) 1_655 ?
C21 C22 1.499(9) . ?
C21 Ni 2.433(7) 1_655 ?
C22 C23 1.367(9) . ?
C22 C27 1.392(9) . ?
C23 C24 1.398(9) . ?
C24 C25 1.380(9) . ?
C25 C26 1.365(10) . ?
C25 C28 1.505(10) . ?
C26 C27 1.383(10) . ?
C29 C30 1.377(9) . ?
C29 C33 1.385(9) . ?
C30 C31 1.363(10) . ?
C32 C33 1.378(9) . ?
